data_1542023
loop_
_publ_author_name
'Ozols, J.'
'Peca, L.'
'Ievins, A.'

_publ_section_title
;
 Crystal structure of barium monoborate Ba (B (O H)4)2 (H2 O)
;
_journal_name_full 'Latvijas PSR Zinatnu Akademijas Vestis, Khimijas Serija'
_journal_page_first 654
_journal_page_last 659
_journal_volume 1968
_journal_year 1968
_chemical_formula_sum 'B2 Ba H10 O9'
_chemical_name_systematic 'Ba (B (O H)4)2 (H2 O)'
_space_group_IT_number 14
_symmetry_space_group_name_Hall '-P 2ybc'
_symmetry_space_group_name_H-M 'P 1 21/c 1'
_cell_angle_alpha 90
_cell_angle_beta 102.14
_cell_angle_gamma 90
_cell_formula_units_Z 4
_cell_length_a 5.9578
_cell_length_b 8.5974
_cell_length_c 14.8775
_cell_volume 745.007
_citation_journal_id_ASTM LZAKAM
_cod_data_source_file Ozols_LZAKAM_1968_554.cif
_cod_data_source_block H10B2Ba1O9
_cod_original_cell_volume 745.0072
_cod_original_formula_sum 'H10 B2 Ba1 O9'
_cod_database_code 1542023

loop_
_symmetry_equiv_pos_as_xyz
x,y,z
-x,y+1/2,-z+1/2
-x,-y,-z
x,-y-1/2,z-1/2

loop_
_atom_site_label
_atom_site_type_symbol
_atom_site_fract_x
_atom_site_fract_y
_atom_site_fract_z
_atom_site_occupancy
_atom_site_U_iso_or_equiv
_atom_site_attached_hydrogens
O7 O-2 0.347 -0.325 0.003 1 0.0 1
O5 O-2 0.045 -0.2 0.063 1 0.0 1
O4 O-2 0.433 0.517 0.167 1 0.0 1
O9 O-2 0.267 -0.275 0.267 1 0.0 2
B1 B+3 0.242 0.4 0.158 1 0.0 0
Ba1 Ba+2 0.125 0.024 0.212 1 0.0 0
O1 O-2 0.022 0.475 0.123 1 0.0 1
O8 O-2 0.425 -0.092 0.104 1 0.0 1
O2 O-2 0.25 0.333 0.25 1 0.0 1
B2 B+3 0.258 -0.175 0.028 1 0.0 0
O3 O-2 0.283 0.267 0.1 1 0.0 1
O6 O-2 0.208 -0.063 -0.05 1 0.0 1
